data_2202596
loop_
_publ_author_name
'Savarimuthu Baskar Raj'
'Packianathan Thomas Muthiah'
'Gabriele Bocelli'
'Andrea Cantoni'

_publ_section_title
;
 Bis(4,4'-bipyridinium) bis(8-hydroxyquinoline-5-sulfonate) bipyridine
 pentahydrate
;
_journal_issue 12
_journal_name_full 'Acta Crystallographica Section E'
_journal_page_first o1980
_journal_page_last o1983
_journal_paper_doi 10.1107/S1600536803026138
_journal_volume 59
_journal_year 2003
_chemical_formula_iupac '2C10 H9 N2 1+, 2C9 H6 S O4 1-, C10 H8 N2, 5H2 O'
_chemical_formula_moiety '2C10 H9 N2 1+, 2C9 H6 S O4 1-, C10 H8 N2, 5H2 O'
_chemical_formula_structural '(C9 H6 N O4 S-)2, (C10 H9 N2+)2, (C10 H8 N2), 5H2O'
_chemical_formula_sum 'C48 H48 N8 O13 S2'
_chemical_formula_weight 1009.08
_chemical_name_systematic
;
Bis(4,4'-bipyridinium) bis(8-hydroxyquinoline-5-sulfonate) bipyridine
pentahydrate
;
_space_group_IT_number 2
_symmetry_cell_setting triclinic
_symmetry_space_group_name_Hall '-P 1'
_symmetry_space_group_name_H-M 'P -1'
_atom_sites_solution_hydrogens geom
_atom_sites_solution_primary direct
_atom_sites_solution_secondary difmap
_cell_angle_alpha 111.080(2)
_cell_angle_beta 93.730(3)
_cell_angle_gamma 104.770(2)
_cell_formula_units_Z 2
_cell_length_a 9.449(3)
_cell_length_b 14.330(2)
_cell_length_c 19.449(3)
_cell_measurement_reflns_used 50
_cell_measurement_temperature 293
_cell_measurement_theta_max 30.45
_cell_measurement_theta_min 1.14
_cell_volume 2339.9(9)
_computing_cell_refinement SMART
_computing_data_collection 'SMART (Bruker, 1997)'
_computing_data_reduction 'SMART (Bruker, 1997)'
_computing_molecular_graphics 'PLATON (Spek, 1997)'
_computing_publication_material 'PLATON (Spek, 1997)'
_computing_structure_refinement 'SHELXL97 (Sheldrick, 1997)'
_computing_structure_solution 'SHELXS97 (Sheldrick, 1997)'
_diffrn_ambient_temperature 293
_diffrn_measured_fraction_theta_full 0.85
_diffrn_measured_fraction_theta_max 0.85
_diffrn_measurement_device_type 'Bruker AXS SMART CCD'
_diffrn_measurement_method \w
_diffrn_radiation_monochromator graphite
_diffrn_radiation_source 'fine-focus sealed tube'
_diffrn_radiation_type 'Mo K\a'
_diffrn_radiation_wavelength 0.71069
_diffrn_reflns_av_R_equivalents 0.0548
_diffrn_reflns_av_sigmaI/netI 0.0578
_diffrn_reflns_limit_h_max 13
_diffrn_reflns_limit_h_min -13
_diffrn_reflns_limit_k_max 20
_diffrn_reflns_limit_k_min -20
_diffrn_reflns_limit_l_max 27
_diffrn_reflns_limit_l_min -27
_diffrn_reflns_number 29740
_diffrn_reflns_reduction_process
;
 ?
;
_diffrn_reflns_theta_full 30.45
_diffrn_reflns_theta_max 30.45
_diffrn_reflns_theta_min 1.14
_diffrn_standards_decay_% 0
_diffrn_standards_interval_count 100
_diffrn_standards_interval_time 60
_diffrn_standards_number 1
_exptl_absorpt_coefficient_mu 0.190
_exptl_absorpt_correction_T_max 0.9576
_exptl_absorpt_correction_T_min 0.9205
_exptl_absorpt_correction_type 'psi-scan corrections (North et al., 1968)'
_exptl_crystal_colour 'Pale yellow'
_exptl_crystal_density_diffrn 1.432
_exptl_crystal_density_method 'Not Measured'
_exptl_crystal_description 'thin plate'
_exptl_crystal_F_000 1056
_exptl_crystal_size_max 0.33
_exptl_crystal_size_mid 0.31
_exptl_crystal_size_min 0.21
_refine_diff_density_max 0.439
_refine_diff_density_min -0.460
_refine_ls_extinction_method none
_refine_ls_goodness_of_fit_ref 0.977
_refine_ls_hydrogen_treatment constr
_refine_ls_matrix_type full
_refine_ls_number_parameters 688
_refine_ls_number_reflns 12128
_refine_ls_number_restraints 0
_refine_ls_restrained_S_all 0.977
_refine_ls_R_factor_all 0.0993
_refine_ls_R_factor_gt 0.0606
_refine_ls_shift/su_max 0.001
_refine_ls_shift/su_mean 0.000
_refine_ls_structure_factor_coef Fsqd
_refine_ls_weighting_details 'calc w = 1/[\s^2^(Fo^2^)+(0.0967P)^2^] where P = (Fo^2^+2Fc^2^)/3'
_refine_ls_weighting_scheme calc
_refine_ls_wR_factor_gt 0.1567
_refine_ls_wR_factor_ref 0.1743
_reflns_number_gt 7325
_reflns_number_total 12128
_reflns_threshold_expression I>2\s(I)
_cod_data_source_file cv6247.cif
_cod_data_source_block I
_cod_depositor_comments
;
The following automatic conversions were performed:
'_symmetry_cell_setting' value 'Triclinic' changed to 'triclinic'
according to '/home/saulius/struct/CIF-dictionaries/cif_core.dic'
dictionary named 'cif_core.dic' version 2.4.1 from 2010-06-29.

Automatic conversion script
Id: cif_fix_enum 1527 2010-12-29 10:47:43Z saulius 

The following automatic conversions were performed:

'_symmetry_cell_setting' value 'Triclinic' changed to 'triclinic'
according to /home/saulius/struct/CIF-dictionaries/cif_core.dic
dictionary named 'cif_core.dic' version 2.4.1 from
2010-06-29.

'_atom_sites_solution_hydrogens' value 'geom ' changed
to 'geom' according to
/home/saulius/struct/CIF-dictionaries/cif_core.dic dictionary named
'cif_core.dic' version 2.4.1 from
2010-06-29.

'_atom_sites_solution_primary' value 'direct ' changed
to 'direct' according to
/home/saulius/struct/CIF-dictionaries/cif_core.dic dictionary named
'cif_core.dic' version 2.4.1 from
2010-06-29.

'_atom_sites_solution_secondary' value 'difmap ' changed
to 'difmap' according to
/home/saulius/struct/CIF-dictionaries/cif_core.dic dictionary named
'cif_core.dic' version 2.4.1 from
2010-06-29.

'_refine_ls_weighting_scheme' value 'calc ' changed to
'calc' according to
/home/saulius/struct/CIF-dictionaries/cif_core.dic dictionary named
'cif_core.dic' version 2.4.1 from 2010-06-29.

Automatic conversion script
Id: cif_fix_values 1715 2011-07-08 13:25:40Z adriana 
;
_cod_database_code 2202596
_cod_database_fobs_code 2202596

loop_
_symmetry_equiv_pos_as_xyz
x,y,z
-x,-y,-z

loop_
_atom_site_aniso_label
_atom_site_aniso_U_11
_atom_site_aniso_U_22
_atom_site_aniso_U_33
_atom_site_aniso_U_12
_atom_site_aniso_U_13
_atom_site_aniso_U_23
S1 0.0457(3) 0.0487(3) 0.0407(3) 0.0064(2) 0.0023(2) 0.0138(2)
O11 0.0525(9) 0.0732(11) 0.0329(8) 0.0125(8) -0.0008(6) 0.0079(7)
O12 0.0464(9) 0.0888(13) 0.0598(10) 0.0061(8) 0.0132(8) 0.0235(10)
O13 0.0669(10) 0.0766(12) 0.0588(10) 0.0160(9) -0.0065(8) 0.0351(9)
O14 0.0624(10) 0.0485(9) 0.0661(11) 0.0041(8) -0.0042(8) 0.0050(8)
N11 0.0491(10) 0.0514(10) 0.0362(8) 0.0130(8) 0.0085(7) 0.0130(8)
C12 0.0543(13) 0.0622(14) 0.0405(11) 0.0184(11) 0.0161(10) 0.0159(10)
C13 0.0644(14) 0.0574(13) 0.0300(9) 0.0160(11) 0.0117(9) 0.0140(9)
C14 0.0542(12) 0.0466(11) 0.0294(9) 0.0082(9) 0.0029(9) 0.0138(8)
C15 0.0442(10) 0.0382(10) 0.0317(9) 0.0062(8) 0.0041(8) 0.0139(8)
C16 0.0505(11) 0.0492(11) 0.0333(9) 0.0117(9) 0.0123(9) 0.0163(9)
C17 0.0596(13) 0.0515(12) 0.0275(9) 0.0141(10) 0.0076(9) 0.0122(9)
C18 0.0511(12) 0.0463(11) 0.0296(9) 0.0117(9) 0.0015(8) 0.0116(8)
C19 0.0462(11) 0.0409(10) 0.0310(9) 0.0119(8) 0.0063(8) 0.0144(8)
C20 0.0488(11) 0.0383(10) 0.0284(8) 0.0106(8) 0.0056(8) 0.0144(8)
S2 0.0902(5) 0.0671(4) 0.0268(2) 0.0378(3) 0.0012(3) 0.0088(2)
O1 0.0917(12) 0.0462(9) 0.0324(7) 0.0162(8) -0.0008(8) 0.0043(6)
O2 0.0745(11) 0.0647(10) 0.0433(8) 0.0223(9) 0.0252(8) 0.0092(8)
O3 0.0579(11) 0.1089(16) 0.0611(11) 0.0289(11) -0.0159(9) -0.0242(11)
O4 0.312(4) 0.1128(18) 0.0348(9) 0.126(2) 0.0058(16) 0.0259(11)
N1 0.0522(10) 0.0525(11) 0.0330(8) 0.0124(8) 0.0061(7) 0.0176(8)
C2 0.0554(13) 0.0560(13) 0.0417(11) 0.0121(10) 0.0104(10) 0.0247(10)
C3 0.0568(13) 0.0431(12) 0.0476(12) 0.0085(9) 0.0123(10) 0.0185(10)
C4 0.0456(11) 0.0429(11) 0.0345(10) 0.0074(9) 0.0099(8) 0.0103(8)
C5 0.0437(10) 0.0499(12) 0.0297(9) 0.0134(9) 0.0040(8) 0.0120(8)
C6 0.0536(12) 0.0522(12) 0.0367(10) 0.0163(10) 0.0059(9) 0.0189(9)
C7 0.0507(12) 0.0403(11) 0.0409(11) 0.0102(9) 0.0063(9) 0.0111(9)
C8 0.0453(11) 0.0448(11) 0.0309(9) 0.0076(9) 0.0050(8) 0.0083(8)
C9 0.0364(9) 0.0450(11) 0.0293(8) 0.0065(8) 0.0045(7) 0.0122(8)
C10 0.0334(9) 0.0420(10) 0.0318(9) 0.0059(8) 0.0052(7) 0.0112(8)
N1B 0.0820(15) 0.0482(11) 0.0407(10) 0.0110(10) -0.0042(10) 0.0122(9)
N10B 0.0658(12) 0.0696(13) 0.0365(9) 0.0125(10) 0.0029(9) 0.0135(9)
C2B 0.0655(16) 0.0625(15) 0.0497(13) 0.0115(12) -0.0139(12) 0.0099(12)
C3B 0.0541(13) 0.0619(15) 0.0494(13) 0.0120(11) -0.0009(11) 0.0132(11)
C4B 0.0524(12) 0.0420(11) 0.0391(10) 0.0064(9) -0.0002(9) 0.0151(9)
C5B 0.0527(13) 0.0591(14) 0.0430(12) 0.0039(10) 0.0017(10) 0.0141(10)
C6B 0.0736(16) 0.0565(14) 0.0433(12) 0.0087(12) 0.0106(12) 0.0144(11)
C7B 0.0486(11) 0.0492(12) 0.0388(10) 0.0086(9) 0.0010(9) 0.0162(9)
C8B 0.0558(14) 0.0630(15) 0.0429(11) -0.0003(11) 0.0046(10) 0.0159(11)
C9B 0.0631(15) 0.0747(17) 0.0452(12) 0.0099(13) 0.0136(11) 0.0204(12)
C11B 0.0561(14) 0.0697(16) 0.0423(12) 0.0022(12) -0.0045(11) 0.0095(11)
C12B 0.0483(12) 0.0688(15) 0.0387(11) 0.0072(11) 0.0034(10) 0.0121(11)
N1C 0.0845(15) 0.0568(12) 0.0421(10) 0.0202(11) 0.0071(11) 0.0138(9)
N10C 0.0616(12) 0.0696(13) 0.0377(10) 0.0184(10) 0.0049(9) 0.0141(9)
C2C 0.0655(15) 0.0658(16) 0.0476(13) 0.0161(12) -0.0028(12) 0.0138(12)
C3C 0.0549(13) 0.0603(14) 0.0472(12) 0.0179(11) 0.0066(10) 0.0171(11)
C4C 0.0527(12) 0.0428(11) 0.0385(10) 0.0131(9) 0.0085(9) 0.0180(9)
C5C 0.0537(13) 0.0680(15) 0.0442(12) 0.0185(11) 0.0106(10) 0.0196(11)
C6C 0.0778(17) 0.0694(16) 0.0449(12) 0.0279(14) 0.0201(13) 0.0188(12)
C7C 0.0475(11) 0.0470(11) 0.0400(10) 0.0161(9) 0.0079(9) 0.0194(9)
C8C 0.0452(12) 0.0741(16) 0.0443(12) 0.0125(11) 0.0089(10) 0.0114(11)
C9C 0.0533(14) 0.0862(19) 0.0470(13) 0.0180(13) 0.0148(11) 0.0155(13)
C11C 0.0515(13) 0.0678(15) 0.0468(12) 0.0075(11) 0.0030(10) 0.0213(11)
C12C 0.0503(12) 0.0647(14) 0.0434(11) 0.0092(10) 0.0102(10) 0.0250(11)
N1A 0.124(2) 0.0760(17) 0.0513(13) 0.0254(16) 0.0017(15) 0.0188(12)
N10A 0.0553(11) 0.0761(14) 0.0452(10) 0.0197(10) 0.0112(9) 0.0173(10)
C2A 0.091(2) 0.100(2) 0.0603(18) 0.0239(19) -0.0157(17) 0.0202(17)
C3A 0.0708(17) 0.087(2) 0.0579(15) 0.0222(15) 0.0017(14) 0.0221(15)
C4A 0.0573(13) 0.0492(12) 0.0444(11) 0.0118(10) 0.0052(10) 0.0211(10)
C5A 0.0708(17) 0.0709(17) 0.0528(14) 0.0175(13) 0.0135(13) 0.0174(13)
C6A 0.113(3) 0.082(2) 0.0510(15) 0.0334(19) 0.0226(17) 0.0157(14)
C7A 0.0482(11) 0.0515(12) 0.0446(11) 0.0143(9) 0.0080(9) 0.0207(10)
C8A 0.0457(12) 0.0684(15) 0.0544(13) 0.0088(11) 0.0108(10) 0.0210(12)
C9A 0.0493(13) 0.0856(18) 0.0524(13) 0.0174(12) 0.0181(11) 0.0225(13)
C11A 0.0491(13) 0.0781(17) 0.0505(13) 0.0099(12) 0.0072(11) 0.0174(12)
C12A 0.0496(13) 0.0727(16) 0.0522(13) 0.0120(11) 0.0144(11) 0.0251(12)
O1W 0.0901(14) 0.0730(13) 0.0819(15) 0.0155(11) -0.0042(12) 0.0363(12)
O2W 0.306(5) 0.102(2) 0.0443(12) 0.070(3) 0.007(2) 0.0203(14)
O3W 0.1048(15) 0.0585(11) 0.0523(10) 0.0120(11) -0.0120(10) 0.0054(9)
O4W 0.158(2) 0.0514(10) 0.0476(10) 0.0223(12) 0.0087(12) 0.0071(9)
O5W 0.0570(10) 0.0710(12) 0.0697(11) 0.0176(9) 0.0058(9) 0.0191(10)

loop_
_atom_site_label
_atom_site_fract_x
_atom_site_fract_y
_atom_site_fract_z
_atom_site_U_iso_or_equiv
_atom_site_thermal_displace_type
_atom_site_calc_flag
_atom_site_refinement_flags
_atom_site_occupancy
_atom_site_type_symbol
S1 -0.08802(6) 0.55174(4) 0.14356(3) 0.0479(2) Uani . . 1.000 S
O11 0.51174(17) 0.77037(13) 0.32962(8) 0.0583(5) Uani . . 1.000 O
O12 -0.18944(17) 0.55922(15) 0.19616(10) 0.0692(6) Uani . . 1.000 O
O13 -0.10310(19) 0.60925(14) 0.09731(10) 0.0668(6) Uani . . 1.000 O
O14 -0.09299(18) 0.44474(13) 0.10130(10) 0.0673(6) Uani . . 1.000 O
N11 0.49106(19) 0.67127(14) 0.18383(9) 0.0471(5) Uani . . 1.000 N
C12 0.4823(3) 0.62341(19) 0.11101(12) 0.0530(7) Uani . . 1.000 C
C13 0.3488(3) 0.57188(18) 0.06086(12) 0.0518(7) Uani . . 1.000 C
C14 0.2186(2) 0.56787(16) 0.08697(11) 0.0453(6) Uani . . 1.000 C
C15 0.0918(2) 0.61291(15) 0.19873(10) 0.0393(6) Uani . . 1.000 C
C16 0.1077(2) 0.66059(17) 0.27491(11) 0.0447(6) Uani . . 1.000 C
C17 0.2466(2) 0.71318(17) 0.32036(11) 0.0476(7) Uani . . 1.000 C
C18 0.3734(2) 0.71873(16) 0.29016(11) 0.0441(6) Uani . . 1.000 C
C19 0.3611(2) 0.66737(15) 0.21120(10) 0.0395(6) Uani . . 1.000 C
C20 0.2210(2) 0.61566(15) 0.16469(10) 0.0386(6) Uani . . 1.000 C
S2 0.98847(8) 0.31396(5) 0.51018(3) 0.0617(2) Uani . . 1.000 S
O1 0.8201(2) 0.04259(13) 0.18642(8) 0.0615(6) Uani . . 1.000 O
O2 0.87018(19) 0.35952(13) 0.52746(9) 0.0633(6) Uani . . 1.000 O
O3 1.1290(2) 0.39217(18) 0.52050(11) 0.0933(7) Uani . . 1.000 O
O4 0.9945(4) 0.2435(2) 0.54667(11) 0.1427(15) Uani . . 1.000 O
N1 0.85851(19) 0.24540(14) 0.22730(9) 0.0463(6) Uani . . 1.000 N
C2 0.8748(2) 0.34629(18) 0.24739(12) 0.0502(7) Uani . . 1.000 C
C3 0.9136(2) 0.41810(17) 0.32126(12) 0.0501(7) Uani . . 1.000 C
C4 0.9374(2) 0.38438(16) 0.37713(11) 0.0434(6) Uani . . 1.000 C
C5 0.9426(2) 0.23357(16) 0.41305(10) 0.0424(6) Uani . . 1.000 C
C6 0.9248(2) 0.12858(17) 0.38915(12) 0.0470(7) Uani . . 1.000 C
C7 0.8848(2) 0.06166(16) 0.31279(11) 0.0461(7) Uani . . 1.000 C
C8 0.8617(2) 0.10114(16) 0.26027(11) 0.0435(6) Uani . . 1.000 C
C9 0.8809(2) 0.20997(15) 0.28247(10) 0.0388(5) Uani . . 1.000 C
C10 0.92134(19) 0.27743(15) 0.35939(10) 0.0378(5) Uani . . 1.000 C
N1B 0.2922(3) 0.84029(15) 0.13407(11) 0.0609(7) Uani . . 1.000 N
N10B 0.4608(2) 1.12925(17) 0.52148(10) 0.0613(7) Uani . . 1.000 N
C2B 0.1825(3) 0.8504(2) 0.17184(14) 0.0655(8) Uani . . 1.000 C
C3B 0.2112(3) 0.9051(2) 0.24763(14) 0.0592(8) Uani . . 1.000 C
C4B 0.3565(2) 0.94959(16) 0.28610(12) 0.0467(6) Uani . . 1.000 C
C5B 0.4682(3) 0.93484(19) 0.24435(12) 0.0562(8) Uani . . 1.000 C
C6B 0.4324(3) 0.8805(2) 0.16829(13) 0.0614(8) Uani . . 1.000 C
C7B 0.3919(2) 1.00968(17) 0.36770(12) 0.0473(6) Uani . . 1.000 C
C8B 0.2890(3) 0.9995(2) 0.41313(13) 0.0591(8) Uani . . 1.000 C
C9B 0.3273(3) 1.0602(2) 0.48907(13) 0.0638(9) Uani . . 1.000 C
C11B 0.5597(3) 1.1392(2) 0.47761(13) 0.0636(8) Uani . . 1.000 C
C12B 0.5308(3) 1.0822(2) 0.40154(12) 0.0568(7) Uani . . 1.000 C
N1C 0.2748(3) 0.27625(16) 0.01168(11) 0.0631(7) Uani . . 1.000 N
N10C 0.4667(2) 0.56297(17) 0.39941(11) 0.0587(7) Uani . . 1.000 N
C2C 0.1753(3) 0.3063(2) 0.05218(14) 0.0634(8) Uani . . 1.000 C
C3C 0.2084(3) 0.36246(19) 0.12848(13) 0.0552(8) Uani . . 1.000 C
C4C 0.3519(2) 0.39191(16) 0.16586(11) 0.0442(6) Uani . . 1.000 C
C5C 0.4570(3) 0.3626(2) 0.12355(13) 0.0558(8) Uani . . 1.000 C
C6C 0.4121(3) 0.3045(2) 0.04785(14) 0.0634(9) Uani . . 1.000 C
C7C 0.3927(2) 0.45253(16) 0.24789(11) 0.0437(6) Uani . . 1.000 C
C8C 0.2887(3) 0.4480(2) 0.29377(13) 0.0590(8) Uani . . 1.000 C
C9C 0.3272(3) 0.5046(2) 0.36902(14) 0.0655(9) Uani . . 1.000 C
C11C 0.5713(3) 0.5698(2) 0.35748(13) 0.0580(8) Uani . . 1.000 C
C12C 0.5369(3) 0.51594(19) 0.28148(13) 0.0531(7) Uani . . 1.000 C
N1A 0.2765(4) 0.0508(2) 0.05903(14) 0.0871(10) Uani . . 1.000 N
N10A 0.4666(2) 0.33599(18) 0.44927(11) 0.0606(7) Uani . . 1.000 N
C2A 0.1771(4) 0.0791(3) 0.09962(18) 0.0894(11) Uani . . 1.000 C
C3A 0.2095(3) 0.1351(2) 0.17561(16) 0.0745(10) Uani . . 1.000 C
C4A 0.3522(3) 0.16351(18) 0.21337(13) 0.0505(7) Uani . . 1.000 C
C5A 0.4571(3) 0.1350(2) 0.17111(15) 0.0674(9) Uani . . 1.000 C
C6A 0.4127(4) 0.0795(3) 0.09543(17) 0.0837(13) Uani . . 1.000 C
C7A 0.3917(2) 0.22305(17) 0.29524(12) 0.0476(7) Uani . . 1.000 C
C8A 0.2900(3) 0.2127(2) 0.34193(14) 0.0586(8) Uani . . 1.000 C
C9A 0.3316(3) 0.2695(2) 0.41713(14) 0.0638(9) Uani . . 1.000 C
C11A 0.5650(3) 0.3463(2) 0.40546(14) 0.0634(8) Uani . . 1.000 C
C12A 0.5329(3) 0.2921(2) 0.32938(14) 0.0589(8) Uani . . 1.000 C
O1W 0.0731(2) 0.10775(17) 0.60475(13) 0.0826(8) Uani . . 1.000 O
O2W 0.8154(5) 0.1331(2) 0.06996(13) 0.1525(18) Uani . . 1.000 O
O3W 0.7415(2) 0.25135(15) 0.00975(10) 0.0804(7) Uani . . 1.000 O
O4W 0.8191(3) 0.85004(15) 0.14037(11) 0.0915(8) Uani . . 1.000 O
O5W 0.78772(19) 0.76679(15) 0.24697(10) 0.0689(6) Uani . . 1.000 O
H11' 0.50840 0.79170 0.37440 0.136(16) Uiso . R 1.000 H
H12' 0.57040 0.62420 0.09220 0.055(6) Uiso . R 1.000 H
H13 0.34880 0.54040 0.00990 0.072(8) Uiso . R 1.000 H
H14 0.12860 0.53400 0.05400 0.059(7) Uiso . R 1.000 H
H16 0.02310 0.65770 0.29700 0.048(6) Uiso . R 1.000 H
H17 0.25310 0.74490 0.37190 0.048(6) Uiso . R 1.000 H
H1 0.82400 -0.01690 0.17800 0.080(10) Uiso . R 1.000 H
H2 0.85940 0.37080 0.21010 0.070(8) Uiso . R 1.000 H
H3 0.92330 0.48850 0.33260 0.050(6) Uiso . R 1.000 H
H4 0.96410 0.43190 0.42670 0.045(6) Uiso . R 1.000 H
H6 0.93960 0.10050 0.42430 0.052(6) Uiso . R 1.000 H
H7 0.87420 -0.00940 0.29820 0.040(5) Uiso . R 1.000 H
H1B 0.27230 0.80700 0.08630 0.099(11) Uiso . R 1.000 H
H2B 0.08470 0.82020 0.14670 0.071(8) Uiso . R 1.000 H
H3B 0.13280 0.91240 0.27360 0.071(8) Uiso . R 1.000 H
H5B 0.56720 0.96170 0.26780 0.080(9) Uiso . R 1.000 H
H6B 0.50780 0.87180 0.14040 0.071(8) Uiso . R 1.000 H
H8B 0.19440 0.95230 0.39310 0.078(8) Uiso . R 1.000 H
H9B 0.25610 1.05250 0.51910 0.072(8) Uiso . R 1.000 H
H11B 0.65340 1.18700 0.49910 0.071(8) Uiso . R 1.000 H
H12B 0.60390 1.09200 0.37290 0.065(7) Uiso . R 1.000 H
H2C 0.07840 0.28870 0.02800 0.074(8) Uiso . R 1.000 H
H3C 0.13410 0.38040 0.15480 0.070(8) Uiso . R 1.000 H
H5C 0.55580 0.38170 0.14570 0.068(8) Uiso . R 1.000 H
H6C 0.48330 0.28370 0.02020 0.070(8) Uiso . R 1.000 H
H8C 0.19130 0.40600 0.27340 0.080(9) Uiso . R 1.000 H
H9C 0.25530 0.50240 0.39930 0.076(8) Uiso . R 1.000 H
H10C 0.48960 0.59690 0.44720 0.097(11) Uiso . R 1.000 H
H11C 0.66820 0.61130 0.37980 0.062(7) Uiso . R 1.000 H
H12C 0.61010 0.52170 0.25230 0.053(6) Uiso . R 1.000 H
H2A 0.07970 0.06030 0.07560 0.103(11) Uiso . R 1.000 H
H3A 0.13520 0.15390 0.20150 0.103(11) Uiso . R 1.000 H
H5A 0.55560 0.15280 0.19340 0.091(10) Uiso . R 1.000 H
H6A 0.48490 0.06080 0.06770 0.094(10) Uiso . R 1.000 H
H8A 0.19410 0.16730 0.32230 0.072(8) Uiso . R 1.000 H
H9A 0.26170 0.26130 0.44770 0.055(6) Uiso . R 1.000 H
H11A 0.65990 0.39230 0.42700 0.071(8) Uiso . R 1.000 H
H12A 0.60580 0.30140 0.30040 0.053(6) Uiso . R 1.000 H
H11 0.11830 0.15120 0.65030 0.128(15) Uiso . R 1.000 H
H12 0.05290 0.14840 0.58640 0.118(15) Uiso . R 1.000 H
H21 0.74520 0.11210 0.08870 0.14(2) Uiso . R 1.000 H
H22 0.82000 0.07400 0.04810 0.105(13) Uiso . R 1.000 H
H31 0.77450 0.22240 0.03750 0.067(9) Uiso . R 1.000 H
H32 0.79870 0.31370 0.03490 0.128(15) Uiso . R 1.000 H
H41 0.78270 0.80780 0.09660 0.115(13) Uiso . R 1.000 H
H42 0.80860 0.81520 0.16760 0.108(13) Uiso . R 1.000 H
H51 0.67750 0.74120 0.23740 0.134(14) Uiso . R 1.000 H
H52 0.79810 0.70560 0.22650 0.123(15) Uiso . R 1.000 H

loop_
_atom_type_symbol
_atom_type_description
_atom_type_scat_dispersion_real
_atom_type_scat_dispersion_imag
_atom_type_scat_source
S S 0.1246 0.1234 'International Tables Vol C Tables 4.2.6.8 and 6.1.1.4'
O O 0.0106 0.0060 'International Tables Vol C Tables 4.2.6.8 and 6.1.1.4'
N N 0.0061 0.0033 'International Tables Vol C Tables 4.2.6.8 and 6.1.1.4'
H H 0.0000 0.0000 'International Tables Vol C Tables 4.2.6.8 and 6.1.1.4'
C C 0.0033 0.0016 'International Tables Vol C Tables 4.2.6.8 and 6.1.1.4'

loop_
_geom_angle_atom_site_label_1
_geom_angle_atom_site_label_2
_geom_angle_atom_site_label_3
_geom_angle
_geom_angle_publ_flag
O12 S1 O13 112.76(12) yes
O12 S1 O14 112.21(12) yes
O12 S1 C15 105.43(10) no
O13 S1 O14 113.37(11) yes
O13 S1 C15 106.71(11) no
O14 S1 C15 105.59(10) no
O2 S2 C5 106.05(10) no
O3 S2 O4 114.46(17) yes
O3 S2 C5 106.19(11) no
O4 S2 C5 105.02(12) no
O2 S2 O3 112.16(13) yes
O2 S2 O4 112.14(17) yes
C18 O11 H11' 109.55 no
C8 O1 H1 109.48 no
C12 N11 C19 117.7(2) no
H11 O1W H12 101.99 no
C2 N1 C9 117.86(17) no
H21 O2W H22 91.99 no
C2B N1B C6B 121.2(2) no
C9B N10B C11B 117.1(2) no
C6B N1B H1B 119.42 no
C2B N1B H1B 119.36 no
H31 O3W H32 96.23 no
C2C N1C C6C 116.6(2) no
C9C N10C C11C 121.2(2) no
H41 O4W H42 106.94 no
C11C N10C H10C 119.46 no
C9C N10C H10C 119.31 no
C2A N1A C6A 116.1(3) no
C9A N10A C11A 117.6(2) no
H51 O5W H52 94.53 no
N11 C12 C13 123.7(2) no
C12 C13 C14 119.4(2) no
C13 C14 C20 119.42(19) no
C16 C15 C20 119.28(18) no
S1 C15 C20 120.77(14) no
S1 C15 C16 119.93(15) no
C15 C16 C17 122.01(19) no
C16 C17 C18 120.75(18) no
O11 C18 C17 124.69(18) no
O11 C18 C19 116.60(17) no
C17 C18 C19 118.71(18) no
N11 C19 C18 116.67(17) no
C18 C19 C20 120.88(18) no
N11 C19 C20 122.46(17) no
C14 C20 C19 117.29(18) no
C14 C20 C15 124.38(18) no
C15 C20 C19 118.32(16) no
N11 C12 H12' 118.08 no
C13 C12 H12' 118.22 no
C12 C13 H13 120.28 no
C14 C13 H13 120.30 no
C20 C14 H14 120.31 no
C13 C14 H14 120.27 no
C17 C16 H16 118.96 no
C15 C16 H16 119.03 no
C18 C17 H17 119.62 no
C16 C17 H17 119.63 no
N1 C2 C3 123.6(2) no
C2 C3 C4 119.4(2) no
C3 C4 C10 119.76(19) no
S2 C5 C10 120.49(17) no
C6 C5 C10 119.33(18) no
S2 C5 C6 120.18(16) no
C5 C6 C7 122.0(2) no
C6 C7 C8 120.0(2) no
O1 C8 C9 116.12(19) no
C7 C8 C9 119.93(18) no
O1 C8 C7 124.0(2) no
N1 C9 C10 122.6(2) no
C8 C9 C10 120.05(18) no
N1 C9 C8 117.38(17) no
C4 C10 C9 116.77(18) no
C4 C10 C5 124.53(17) no
C5 C10 C9 118.69(19) no
C3 C2 H2 118.16 no
N1 C2 H2 118.24 no
C4 C3 H3 120.22 no
C2 C3 H3 120.36 no
C3 C4 H4 120.07 no
C10 C4 H4 120.16 no
C7 C6 H6 119.05 no
C5 C6 H6 118.98 no
C6 C7 H7 119.99 no
C8 C7 H7 119.99 no
N1B C2B C3B 120.5(3) no
C2B C3B C4B 120.5(3) no
C3B C4B C5B 117.0(2) no
C3B C4B C7B 122.0(2) no
C5B C4B C7B 120.95(19) no
C4B C5B C6B 119.8(3) no
N1B C6B C5B 121.0(3) no
C8B C7B C12B 117.1(2) no
C4B C7B C12B 120.95(19) no
C4B C7B C8B 121.9(2) no
C7B C8B C9B 119.3(3) no
N10B C9B C8B 123.5(2) no
N10B C11B C12B 123.2(3) no
C7B C12B C11B 119.8(2) no
C3B C2B H2B 119.77 no
N1B C2B H2B 119.69 no
C2B C3B H3B 119.74 no
C4B C3B H3B 119.79 no
C4B C5B H5B 120.15 no
C6B C5B H5B 120.06 no
N1B C6B H6B 119.55 no
C5B C6B H6B 119.48 no
C7B C8B H8B 120.33 no
C9B C8B H8B 120.35 no
N10B C9B H9B 118.27 no
C8B C9B H9B 118.25 no
C12B C11B H11B 118.34 no
N10B C11B H11B 118.48 no
C11B C12B H12B 120.12 no
C7B C12B H12B 120.11 no
N1C C2C C3C 123.2(3) no
C2C C3C C4C 119.9(2) no
C5C C4C C7C 121.06(19) no
C3C C4C C7C 121.81(19) no
C3C C4C C5C 117.1(2) no
C4C C5C C6C 118.5(2) no
N1C C6C C5C 124.6(3) no
C8C C7C C12C 117.4(2) no
C4C C7C C8C 121.0(2) no
C4C C7C C12C 121.64(19) no
C7C C8C C9C 120.5(3) no
N10C C9C C8C 120.5(3) no
N10C C11C C12C 120.2(3) no
C7C C12C C11C 120.2(2) no
N1C C2C H2C 118.38 no
C3C C2C H2C 118.46 no
C2C C3C H3C 120.07 no
C4C C3C H3C 119.99 no
C6C C5C H5C 120.76 no
C4C C5C H5C 120.72 no
N1C C6C H6C 117.67 no
C5C C6C H6C 117.72 no
C7C C8C H8C 119.84 no
C9C C8C H8C 119.65 no
C8C C9C H9C 119.72 no
N10C C9C H9C 119.75 no
C12C C11C H11C 119.90 no
N10C C11C H11C 119.92 no
C11C C12C H12C 119.90 no
C7C C12C H12C 119.93 no
N1A C2A C3A 123.5(3) no
C2A C3A C4A 120.0(3) no
C5A C4A C7A 121.4(2) no
C3A C4A C7A 121.7(2) no
C3A C4A C5A 116.9(2) no
C4A C5A C6A 118.4(3) no
N1A C6A C5A 125.3(3) no
C4A C7A C8A 121.5(2) no
C8A C7A C12A 116.5(2) no
C4A C7A C12A 122.0(2) no
C7A C8A C9A 119.4(3) no
N10A C9A C8A 123.7(3) no
N10A C11A C12A 122.6(3) no
C7A C12A C11A 120.2(3) no
N1A C2A H2A 118.32 no
C3A C2A H2A 118.19 no
C2A C3A H3A 119.95 no
C4A C3A H3A 120.10 no
C6A C5A H5A 120.88 no
C4A C5A H5A 120.76 no
C5A C6A H6A 117.28 no
N1A C6A H6A 117.47 no
C7A C8A H8A 120.31 no
C9A C8A H8A 120.32 no
N10A C9A H9A 118.12 no
C8A C9A H9A 118.14 no
C12A C11A H11A 118.73 no
N10A C11A H11A 118.69 no
C11A C12A H12A 119.92 no
C7A C12A H12A 119.84 no

loop_
_geom_bond_atom_site_label_1
_geom_bond_atom_site_label_2
_geom_bond_site_symmetry_1
_geom_bond_site_symmetry_2
_geom_bond_distance
_geom_bond_publ_flag
S1 O12 . . 1.4413(19) yes
S1 O13 . . 1.444(2) yes
S1 O14 . . 1.442(2) yes
S1 C15 . . 1.770(2) no
S2 O2 . . 1.432(2) yes
S2 O3 . . 1.451(2) yes
S2 O4 . . 1.437(3) yes
S2 C5 . . 1.777(2) no
O11 C18 . . 1.346(3) no
O11 H11' . . 0.8185 no
O1 C8 . . 1.346(2) no
O1 H1 . . 0.8193 no
N11 C12 . . 1.319(3) no
N11 C19 . . 1.366(3) no
O1W H12 . . 0.8370 no
O1W H11 . . 0.8794 no
N1 C2 . . 1.319(3) no
N1 C9 . . 1.368(3) no
O2W H22 . . 0.8137 no
O2W H21 . . 0.8197 no
N1B C6B . . 1.323(4) no
N1B C2B . . 1.317(4) no
N10B C9B . . 1.334(4) no
N10B C11B . . 1.321(3) no
N1B H1B . . 0.8596 no
O3W H31 . . 0.8751 no
O3W H32 . . 0.8571 no
N1C C2C . . 1.322(4) no
N1C C6C . . 1.323(4) no
N10C C9C . . 1.329(4) no
N10C C11C . . 1.328(3) no
O4W H42 . . 0.8434 no
O4W H41 . . 0.8333 no
N10C H10C . . 0.8615 no
N1A C6A . . 1.315(5) no
N1A C2A . . 1.315(5) no
N10A C11A . . 1.318(4) no
N10A C9A . . 1.332(4) no
O5W H51 . . 0.9923 no
O5W H52 . . 0.8572 no
C12 C13 . . 1.391(4) no
C13 C14 . . 1.357(3) no
C14 C20 . . 1.413(3) no
C15 C16 . . 1.369(3) no
C15 C20 . . 1.425(3) no
C16 C17 . . 1.392(3) no
C17 C18 . . 1.365(3) no
C18 C19 . . 1.426(3) no
C19 C20 . . 1.408(3) no
C12 H12' . . 0.9299 no
C13 H13 . . 0.9296 no
C14 H14 . . 0.9299 no
C16 H16 . . 0.9305 no
C17 H17 . . 0.9302 no
C2 C3 . . 1.390(3) no
C3 C4 . . 1.366(3) no
C4 C10 . . 1.409(3) no
C5 C6 . . 1.366(3) no
C5 C10 . . 1.426(3) no
C6 C7 . . 1.409(3) no
C7 C8 . . 1.364(3) no
C8 C9 . . 1.419(3) no
C9 C10 . . 1.420(3) no
C2 H2 . . 0.9306 no
C3 H3 . . 0.9300 no
C4 H4 . . 0.9302 no
C6 H6 . . 0.9290 no
C7 H7 . . 0.9295 no
C2B C3B . . 1.367(4) no
C3B C4B . . 1.389(4) no
C4B C7B . . 1.474(3) no
C4B C5B . . 1.386(3) no
C5B C6B . . 1.372(3) no
C7B C12B . . 1.391(4) no
C7B C8B . . 1.371(3) no
C8B C9B . . 1.384(3) no
C11B C12B . . 1.377(3) no
C2B H2B . . 0.9303 no
C3B H3B . . 0.9301 no
C5B H5B . . 0.9305 no
C6B H6B . . 0.9297 no
C8B H8B . . 0.9301 no
C9B H9B . . 0.9303 no
C11B H11B . . 0.9298 no
C12B H12B . . 0.9295 no
C2C C3C . . 1.378(3) no
C3C C4C . . 1.380(3) no
C4C C5C . . 1.382(3) no
C4C C7C . . 1.484(3) no
C5C C6C . . 1.378(3) no
C7C C12C . . 1.391(4) no
C7C C8C . . 1.375(3) no
C8C C9C . . 1.363(3) no
C11C C12C . . 1.369(3) no
C2C H2C . . 0.9295 no
C3C H3C . . 0.9301 no
C5C H5C . . 0.9298 no
C6C H6C . . 0.9299 no
C8C H8C . . 0.9300 no
C9C H9C . . 0.9294 no
C11C H11C . . 0.9303 no
C12C H12C . . 0.9290 no
C2A C3A . . 1.373(4) no
C3A C4A . . 1.378(4) no
C4A C7A . . 1.478(3) no
C4A C5A . . 1.377(4) no
C5A C6A . . 1.372(4) no
C7A C8A . . 1.381(4) no
C7A C12A . . 1.392(4) no
C8A C9A . . 1.364(4) no
C11A C12A . . 1.371(4) no
C2A H2A . . 0.9300 no
C3A H3A . . 0.9294 no
C5A H5A . . 0.9307 no
C6A H6A . . 0.9302 no
C8A H8A . . 0.9305 no
C9A H9A . . 0.9302 no
C11A H11A . . 0.9302 no
C12A H12A . . 0.9315 no

loop_
_geom_contact_atom_site_label_1
_geom_contact_atom_site_label_2
_geom_contact_distance
_geom_contact_site_symmetry_2
_geom_contact_publ_flag
S1 H14 2.7747 . no
S1 H32 3.1474 1_455 no
S1 H52 2.7383 1_455 no
S2 H9A 3.0746 1_655 no
S2 H11B 3.1737 1_545 no
S2 H4 2.7693 . no
O1 N1 2.641(3) . no
O1 O2W 2.991(3) . no
O1 O4W 2.574(3) 1_545 no
O1W O4 2.796(4) 1_455 no
O2 C9C 3.293(3) 2_666 no
O2 C4 3.155(3) . no
O2 C4 3.388(3) 2_766 no
O2W N1 2.843(3) . no
O2W O1 2.991(3) . no
O2W O3W 2.580(4) . no
O3 C11C 3.370(4) 2_766 no
O3 C4 3.348(3) 2_766 no
O3 C9A 3.236(4) 1_655 no
O3 C4 3.175(3) . no
O3W O14 2.679(3) 1_655 no
O3W O2W 2.580(4) . no
O4 O1W 2.796(4) 1_655 no
O4W C8 3.413(3) 1_565 no
O4W O1 2.574(3) 1_565 no
O4W O5W 2.736(3) . no
O5W C12 3.408(3) . no
O5W O4W 2.736(3) . no
O5W O11 3.153(3) . no
O5W O12 2.848(3) 1_655 no
O5W N11 2.761(3) . no
O11 O5W 3.153(3) . no
O11 C5B 3.419(3) . no
O11 N10B 2.690(2) 2_676 no
O11 C11C 3.283(4) . no
O11 N11 2.643(2) . no
O12 O5W 2.848(3) 1_455 no
O12 C12C 3.210(3) 1_455 no
O13 C14 3.247(3) . no
O14 O3W 2.679(3) 1_455 no
O14 C14 3.110(3) . no
O1 H21 2.5790 . no
O1 H22 2.8828 . no
O1W H9B 2.5526 1_545 no
O2 H9C 2.5959 2_666 no
O2 H11B 2.6271 1_545 no
O2 H4 2.7741 2_766 no
O2 H4 2.6311 . no
O2W H31 1.7283 . no
O3 H3 2.9037 2_766 no
O3 H4 2.6286 . no
O3 H9A 2.5717 1_655 no
O3 H4 2.7514 2_766 no
O3 H11C 2.6588 2_766 no
O3W H6C 2.6042 . no
O4 H16 2.8924 2_666 no
O4 H17 2.9156 2_666 no
O4 H6 2.4334 . no
O4 H12 1.9607 1_655 no
O4W H1 1.7664 1_565 no
O5W H42 1.9087 . no
O5W H7 2.8646 1_565 no
O11 H51 2.4505 . no
O12 H16 2.4337 . no
O12 H52 2.0017 1_455 no
O12 H12C 2.2894 1_455 no
O12 H5C 2.8291 1_455 no
O13 H14 2.8709 2_565 no
O13 H52 2.7492 1_455 no
O13 H13 2.8199 2_565 no
O13 H14 2.7305 . no
O13 H2B 2.8573 . no
O14 H31 2.8598 1_455 no
O14 H2 2.7012 1_455 no
O14 H32 1.8289 1_455 no
O14 H3C 2.8188 . no
O14 H14 2.5686 . no
N1 O2W 2.843(3) . no
N1 O1 2.641(3) . no
N1B C20 3.391(3) . no
N1B O3W 2.584(3) 2_665 no
N10A C11B 3.369(4) 1_545 no
N10A N10C 2.717(3) 2_666 no
N10B O11 2.690(2) 2_676 no
N11 C6B 3.296(4) . no
N11 O5W 2.761(3) . no
N11 O11 2.643(2) . no
N1 H21 2.6342 . no
N1 H5A 2.7525 . no
N10A H10C 1.8564 2_666 no
N10B H11' 1.8904 2_676 no
N11 H52 2.8307 . no
N11 H51 1.8175 . no
C2B C20 3.429(4) . no
C2B C15 3.527(4) . no
C2C C14 3.469(4) . no
C3 C8C 3.559(4) 1_655 no
C3B C17 3.589(4) . no
C3C C14 3.302(4) . no
C3C C20 3.407(4) . no
C4 O3 3.175(3) . no
C4 O3 3.348(3) 2_766 no
C4 C11A 3.532(4) . no
C4 O2 3.388(3) 2_766 no
C4 O2 3.155(3) . no
C4B C17 3.594(4) . no
C4B C18 3.381(3) . no
C5 C9A 3.571(4) 1_655 no
C5A C6B 3.575(4) 1_545 no
C5B O11 3.419(3) . no
C5B C18 3.444(4) . no
C5B C19 3.506(4) . no
C6B C19 3.367(4) . no
C6B O3W 3.351(3) 2_665 no
C6B C5A 3.575(4) 1_565 no
C6B N11 3.296(4) . no
C7B C8A 3.472(4) 1_565 no
C7C C19 3.478(3) . no
C8 O4W 3.413(3) 1_545 no
C8A C7B 3.472(4) 1_545 no
C8B O1W 3.312(4) 2_566 no
C8C C3 3.559(4) 1_455 no
C9A C11B 3.580(4) 1_545 no
C9A C5 3.571(4) 1_455 no
C9A C12B 3.592(4) 1_545 no
C9A O3 3.236(4) 1_455 no
C9B C11B 3.539(4) 2_676 no
C9C O2 3.293(3) 2_666 no
C11A C4 3.532(4) . no
C11B C9B 3.539(4) 2_676 no
C11B C9A 3.580(4) 1_565 no
C11B N10A 3.369(4) 1_565 no
C11C O3 3.370(4) 2_766 no
C11C O11 3.283(4) . no
C12 O5W 3.408(3) . no
C12B C9A 3.592(4) 1_565 no
C12C C18 3.582(4) . no
C12C O12 3.210(3) 1_655 no
C14 C3C 3.302(4) . no
C14 C2C 3.469(4) . no
C14 O13 3.247(3) . no
C14 O14 3.110(3) . no
C15 C2B 3.527(4) . no
C17 C3B 3.589(4) . no
C17 C4B 3.594(4) . no
C18 C4B 3.381(3) . no
C18 C12C 3.582(4) . no
C18 C5B 3.444(4) . no
C19 C6B 3.367(4) . no
C19 C5B 3.506(4) . no
C19 C7C 3.478(3) . no
C20 C2B 3.429(4) . no
C20 C3C 3.407(4) . no
C20 N1B 3.391(3) . no
C2 H8C 2.8494 1_655 no
C2 H12A 2.8146 . no
C3 H12A 2.8807 . no
C3 H8C 2.8663 1_655 no
C3A H8A 2.7413 . no
C3B H8B 2.6877 . no
C3C H8C 2.6843 . no
C4 H11A 2.8692 . no
C4 H9C 2.9641 1_655 no
C5 H9A 2.9386 1_655 no
C5A H12A 2.7390 . no
C5B H12B 2.6509 . no
C5C H12C 2.7021 . no
C6 H8A 2.9501 1_655 no
C6 H12B 2.9180 1_545 no
C6A H21 3.0750 . no
C7 H12B 3.0376 1_545 no
C7 H5B 2.8963 1_545 no
C7 H8A 2.8879 1_655 no
C8 H3A 2.9269 1_655 no
C8 H8A 3.0635 1_655 no
C8 H5B 3.0309 1_545 no
C8A H3A 2.7396 . no
C8B H3B 2.6840 . no
C8C H3C 2.6943 . no
C9 H3A 3.0767 1_655 no
C9A H10C 2.7602 2_666 no
C9B H11' 2.7740 2_676 no
C11A H10C 2.8052 2_666 no
C11B H17 2.9640 2_676 no
C11B H11' 2.8626 2_676 no
C12 H51 2.6705 . no
C12A H5A 2.7422 . no
C12B H5B 2.6560 . no
C12C H5C 2.6997 . no
C18 H51 3.0924 . no
C19 H51 2.8493 . no
H1 H7 2.3132 . no
H1 H42 2.3062 1_545 no
H1 H41 2.3512 1_545 no
H1 O4W 1.7664 1_545 no
H1B O3W 1.7306 2_665 no
H1B H32 2.2952 2_665 no
H1B H31 2.2819 2_665 no
H2 O14 2.7012 1_655 no
H2B O4W 2.6535 1_455 no
H2B O13 2.8573 . no
H3 O3 2.9037 2_766 no
H3A C8A 2.7396 . no
H3A C9 3.0767 1_455 no
H3A C8 2.9269 1_455 no
H3A H8A 2.3059 . no
H3B C8B 2.6840 . no
H3B H8B 2.1831 . no
H3C O14 2.8188 . no
H3C H8C 2.2080 . no
H3C C8C 2.6943 . no
H4 O3 2.6286 . no
H4 S2 2.7693 . no
H4 O3 2.7514 2_766 no
H4 O2 2.7741 2_766 no
H4 O2 2.6311 . no
H5A N1 2.7525 . no
H5A H12A 2.2933 . no
H5A C12A 2.7422 . no
H5B C7 2.8963 1_565 no
H5B C12B 2.6560 . no
H5B H12B 2.1487 . no
H5B C8 3.0309 1_565 no
H5C C12C 2.6997 . no
H5C O12 2.8291 1_655 no
H5C H12C 2.2206 . no
H6 O1W 2.7991 2_656 no
H6 O4 2.4334 . no
H6A H21 2.3427 . no
H6C O3W 2.6042 . no
H7 O1W 2.8189 2_656 no
H7 H11 2.5818 2_656 no
H7 O5W 2.8646 1_545 no
H7 H1 2.3132 . no
H8A C7 2.8879 1_455 no
H8A H3A 2.3059 . no
H8A C6 2.9501 1_455 no
H8A C3A 2.7413 . no
H8A C8 3.0635 1_455 no
H8B H12 2.5529 2_566 no
H8B O1W 2.4620 2_566 no
H8B C3B 2.6877 . no
H8B H3B 2.1831 . no
H8C C2 2.8494 1_455 no
H8C H3C 2.2080 . no
H8C C3C 2.6843 . no
H8C C3 2.8663 1_455 no
H9A O3 2.5717 1_455 no
H9A S2 3.0746 1_455 no
H9A C5 2.9386 1_455 no
H9B O1W 2.5526 1_565 no
H9C O2 2.5959 2_666 no
H9C C4 2.9641 1_455 no
H11' H17 2.3255 . no
H11' N10B 1.8904 2_676 no
H11' C11B 2.8626 2_676 no
H11' C9B 2.7740 2_676 no
H11A C4 2.8692 . no
H11B S2 3.1737 1_565 no
H11B O2 2.6271 1_565 no
H11B H17 2.3534 2_676 no
H11C O3 2.6588 2_766 no
H12 O4 1.9607 1_455 no
H12A C2 2.8146 . no
H12A C5A 2.7390 . no
H12A C3 2.8807 . no
H12A H5A 2.2933 . no
H12B C7 3.0376 1_565 no
H12B H5B 2.1487 . no
H12B C5B 2.6509 . no
H12B C6 2.9180 1_565 no
H12C C5C 2.7021 . no
H12C H5C 2.2206 . no
H12C O12 2.2894 1_655 no
H13 O13 2.8199 2_565 no
H14 O13 2.8709 2_565 no
H14 O13 2.7305 . no
H14 O14 2.5686 . no
H14 S1 2.7747 . no
H16 O4 2.8924 2_666 no
H16 O12 2.4337 . no
H17 H11' 2.3255 . no
H17 O4 2.9156 2_666 no
H17 H11B 2.3534 2_676 no
H17 C11B 2.9640 2_676 no
H21 O1 2.5790 . no
H21 C6A 3.0750 . no
H21 H31 2.1240 . no
H21 H6A 2.3427 . no
H21 N1 2.6342 . no
H22 H31 2.3494 . no
H22 O1 2.8828 . no
H22 H2A 2.5489 1_655 no
H31 H21 2.1240 . no
H31 O2W 1.7283 . no
H31 O14 2.8598 1_655 no
H31 H22 2.3494 . no
H32 S1 3.1474 1_655 no
H32 O14 1.8289 1_655 no
H41 H1 2.3512 1_565 no
H42 O5W 1.9087 . no
H42 H1 2.3062 1_565 no
H42 H51 2.2553 . no
H42 H52 2.2402 . no
H51 O11 2.4505 . no
H51 N11 1.8175 . no
H51 C12 2.6705 . no
H51 C18 3.0924 . no
H51 C19 2.8493 . no
H51 H42 2.2553 . no
H52 S1 2.7383 1_655 no
H52 O12 2.0017 1_655 no
H52 O13 2.7492 1_655 no
H52 N11 2.8307 . no
H52 H42 2.2402 . no

loop_
_geom_hbond_atom_site_label_D
_geom_hbond_atom_site_label_H
_geom_hbond_atom_site_label_A
_geom_hbond_site_symmetry_A
_geom_hbond_distance_DH
_geom_hbond_distance_HA
_geom_hbond_distance_DA
_geom_hbond_angle_DHA
_geom_hbond_publ_flag
O1 H1 O4W 1_545 0.82 1.77 2.574(3) 168 yes
N1B H1B O3W 2_665 0.86 1.73 2.584(3) 172 yes
N10C H10C N10A 2_666 0.86 1.86 2.717(3) 177 yes
O1W H11 O5W 2_666 0.88 1.93 2.802(3) 174 yes
O11 H11' N10B 2_676 0.82 1.89 2.690(2) 165 yes
O1W H12 O4 1_455 0.84 1.96 2.796(4) 176 yes
O2W H21 O1 . 0.82 2.58 2.991(3) 113 yes
O2W H22 N1A 2_655 0.81 2.15 2.790(4) 136 yes
O3W H31 O2W . 0.88 1.73 2.580(4) 164 yes
O3W H32 O14 1_655 0.86 1.83 2.679(3) 171 yes
O4W H41 N1C 2_665 0.83 1.97 2.792(3) 170 yes
O4W H42 O5W . 0.84 1.91 2.736(3) 167 yes
O5W H51 O11 . 0.99 2.45 3.153(3) 127 yes
O5W H51 N11 . 0.99 1.82 2.761(3) 158 yes
O5W H52 O12 1_655 0.86 2.00 2.848(3) 169 yes
C8B H8B O1W 2_566 0.93 2.46 3.312(4) 152 yes
C9B H9B O1W 1_565 0.93 2.55 3.425(4) 156 yes
C12C H12C O12 1_655 0.93 2.29 3.210(3) 171 yes

loop_
_geom_torsion_atom_site_label_1
_geom_torsion_atom_site_label_2
_geom_torsion_atom_site_label_3
_geom_torsion_atom_site_label_4
_geom_torsion
_geom_torsion_publ_flag
O12 S1 C15 C16 -4.5(2) no
O12 S1 C15 C20 177.15(19) no
O13 S1 C15 C16 115.6(2) no
O13 S1 C15 C20 -62.7(2) no
O14 S1 C15 C16 -123.5(2) no
O14 S1 C15 C20 58.2(2) no
O4 S2 C5 C6 -1.3(2) no
O4 S2 C5 C10 177.5(2) no
O2 S2 C5 C10 58.62(19) no
O3 S2 C5 C6 120.28(19) no
O2 S2 C5 C6 -120.23(18) no
O3 S2 C5 C10 -60.9(2) no
C12 N11 C19 C20 -0.7(3) no
C19 N11 C12 C13 1.7(4) no
C12 N11 C19 C18 179.4(2) no
C2 N1 C9 C8 179.42(19) no
C2 N1 C9 C10 -0.4(3) no
C9 N1 C2 C3 0.1(3) no
C2B N1B C6B C5B -0.5(4) no
C6B N1B C2B C3B 1.5(4) no
C9B N10B C11B C12B -0.1(4) no
C11B N10B C9B C8B 0.3(4) no
C6C N1C C2C C3C -1.2(4) no
C2C N1C C6C C5C -0.3(4) no
C9C N10C C11C C12C -0.2(4) no
C11C N10C C9C C8C 1.6(4) no
C6A N1A C2A C3A -0.1(6) no
C2A N1A C6A C5A 0.5(6) no
C9A N10A C11A C12A 0.3(4) no
C11A N10A C9A C8A -0.5(4) no
N11 C12 C13 C14 -1.2(4) no
C12 C13 C14 C20 -0.3(4) no
C13 C14 C20 C15 -177.4(2) no
C13 C14 C20 C19 1.2(3) no
C16 C15 C20 C19 0.3(3) no
S1 C15 C20 C14 -2.8(3) no
S1 C15 C16 C17 -177.46(19) no
C16 C15 C20 C14 178.9(2) no
C20 C15 C16 C17 0.9(4) no
S1 C15 C20 C19 178.62(17) no
C15 C16 C17 C18 -0.3(4) no
C16 C17 C18 C19 -1.5(4) no
C16 C17 C18 O11 178.0(2) no
O11 C18 C19 C20 -176.9(2) no
C17 C18 C19 N11 -177.3(2) no
O11 C18 C19 N11 3.1(3) no
C17 C18 C19 C20 2.7(3) no
N11 C19 C20 C14 -0.8(3) no
N11 C19 C20 C15 178.0(2) no
C18 C19 C20 C14 179.2(2) no
C18 C19 C20 C15 -2.1(3) no
N1 C2 C3 C4 0.3(3) no
C2 C3 C4 C10 -0.5(3) no
C3 C4 C10 C9 0.2(3) no
C3 C4 C10 C5 -179.65(19) no
S2 C5 C10 C9 -178.33(15) no
C6 C5 C10 C9 0.5(3) no
S2 C5 C6 C7 178.38(16) no
C6 C5 C10 C4 -179.59(19) no
S2 C5 C10 C4 1.5(3) no
C10 C5 C6 C7 -0.5(3) no
C5 C6 C7 C8 -0.4(3) no
C6 C7 C8 O1 -178.5(2) no
C6 C7 C8 C9 1.3(3) no
C7 C8 C9 C10 -1.2(3) no
O1 C8 C9 N1 -1.2(3) no
O1 C8 C9 C10 178.56(18) no
C7 C8 C9 N1 178.99(19) no
N1 C9 C10 C5 -179.91(18) no
C8 C9 C10 C5 0.3(3) no
C8 C9 C10 C4 -179.59(18) no
N1 C9 C10 C4 0.2(3) no
N1B C2B C3B C4B -0.9(4) no
C2B C3B C4B C5B -0.6(4) no
C2B C3B C4B C7B 179.6(3) no
C3B C4B C7B C12B -157.7(3) no
C5B C4B C7B C12B 22.5(4) no
C5B C4B C7B C8B -159.7(3) no
C3B C4B C5B C6B 1.6(4) no
C3B C4B C7B C8B 20.1(4) no
C7B C4B C5B C6B -178.6(2) no
C4B C5B C6B N1B -1.1(4) no
C12B C7B C8B C9B -0.3(4) no
C4B C7B C12B C11B 178.3(2) no
C4B C7B C8B C9B -178.1(2) no
C8B C7B C12B C11B 0.5(4) no
C7B C8B C9B N10B -0.1(4) no
N10B C11B C12B C7B -0.3(4) no
N1C C2C C3C C4C 1.4(4) no
C2C C3C C4C C5C 0.0(4) no
C2C C3C C4C C7C 179.9(2) no
C5C C4C C7C C12C 25.2(4) no
C7C C4C C5C C6C 178.7(2) no
C3C C4C C7C C12C -154.7(3) no
C5C C4C C7C C8C -154.7(3) no
C3C C4C C7C C8C 25.3(4) no
C3C C4C C5C C6C -1.4(4) no
C4C C5C C6C N1C 1.7(5) no
C4C C7C C8C C9C -179.5(2) no
C8C C7C C12C C11C 0.8(4) no
C12C C7C C8C C9C 0.5(4) no
C4C C7C C12C C11C -179.1(2) no
C7C C8C C9C N10C -1.7(4) no
N10C C11C C12C C7C -1.0(4) no
N1A C2A C3A C4A -0.8(6) no
C2A C3A C4A C5A 1.3(5) no
C2A C3A C4A C7A -179.5(3) no
C3A C4A C7A C8A 30.5(4) no
C5A C4A C7A C12A 29.4(4) no
C3A C4A C7A C12A -149.7(3) no
C5A C4A C7A C8A -150.4(3) no
C3A C4A C5A C6A -1.0(4) no
C7A C4A C5A C6A 179.8(3) no
C4A C5A C6A N1A 0.1(6) no
C4A C7A C8A C9A -179.9(3) no
C12A C7A C8A C9A 0.3(4) no
C8A C7A C12A C11A -0.5(4) no
C4A C7A C12A C11A 179.7(3) no
C7A C8A C9A N10A 0.2(5) no
N10A C11A C12A C7A 0.2(5) no

loop_
_cod_related_entry_id
_cod_related_entry_database
_cod_related_entry_code
1 ChemSpider 21131262
